data_2103128
loop_
_publ_author_name
'Farrell, Dorcas M. M.'
'Ferguson, George'
'Lough, Alan J.'
'Glidewell, Christopher'

_publ_section_title
;
Chiral versus racemic building blocks in supramolecular
chemistry: malate salts of organic diamines
;
_journal_issue 3
_journal_name_full 'Acta Crystallographica, Section B'
_journal_page_first 530
_journal_page_last 544
_journal_paper_doi 10.1107/S0108768102000642
_journal_volume 58
_journal_year 2002
_chemical_formula_moiety '2(C10 H8.5 N2), 2(C4 H5.5 O5)'
_chemical_formula_sum 'C28 H28 N4 O10'
_chemical_formula_weight 580.54
_chemical_name_systematic
;
4,4'-Bipyridyl--(S)-malic acid (1/1), monoclinic polymorph
;
_space_group_IT_number 5
_symmetry_cell_setting monoclinic
_symmetry_space_group_name_Hall 'C 2y'
_symmetry_space_group_name_H-M 'C 1 2 1'
_atom_sites_solution_hydrogens geom
_atom_sites_solution_primary direct
_atom_sites_solution_secondary difmap
_cell_angle_alpha 90.00
_cell_angle_beta 99.68(3)
_cell_angle_gamma 90.00
_cell_formula_units_Z 2
_cell_length_a 20.500(4)
_cell_length_b 4.6656(9)
_cell_length_c 14.201(3)
_cell_measurement_reflns_used 1263
_cell_measurement_temperature 150(2)
_cell_measurement_theta_max 25.04
_cell_measurement_theta_min 2.68
_cell_volume 1338.9(5)
_computing_cell_refinement 'DENZO-SMN (Otwinowski & Minor, 1997)'
_computing_data_collection 'Kappa-CCD server software (Nonius, 1997)'
_computing_data_reduction 'DENZO-SMN (Otwinowski & Minor, 1997)'
_computing_molecular_graphics 'PLATON (Spek, 2001)'
_computing_publication_material 'SHELXL-97 (Sheldrick, 1997b) and PRPKAPPA (Ferguson, 1999)'
_computing_structure_refinement 'SHELXL-97 (Sheldrick, 1997b)'
_computing_structure_solution 'SHELXS-97 (Sheldrick, 1997a)'
_diffrn_ambient_temperature 150(2)
_diffrn_measured_fraction_theta_full 0.995
_diffrn_measured_fraction_theta_max 0.995
_diffrn_measurement_device_type Kappa-CCD
_diffrn_measurement_method '\f scans, and \w scans with \k offsets'
_diffrn_radiation_monochromator graphite
_diffrn_radiation_source 'fine-focus sealed X-ray tube'
_diffrn_radiation_type 'Mo K\a'
_diffrn_radiation_wavelength 0.71073
_diffrn_reflns_av_R_equivalents 0.070
_diffrn_reflns_av_sigmaI/netI 0.0848
_diffrn_reflns_limit_h_max 24
_diffrn_reflns_limit_h_min -23
_diffrn_reflns_limit_k_max 4
_diffrn_reflns_limit_k_min -5
_diffrn_reflns_limit_l_max 16
_diffrn_reflns_limit_l_min -16
_diffrn_reflns_number 4367
_diffrn_reflns_theta_full 25.04
_diffrn_reflns_theta_max 25.04
_diffrn_reflns_theta_min 2.68
_diffrn_standards_decay_% 0
_exptl_absorpt_coefficient_mu 0.111
_exptl_absorpt_correction_T_max 0.9868
_exptl_absorpt_correction_T_min 0.9728
_exptl_absorpt_correction_type multi-scan
_exptl_absorpt_process_details 'DENZO-SMN (Otwinowski & Minor, 1997)'
_exptl_crystal_colour colourless
_exptl_crystal_density_diffrn 1.440
_exptl_crystal_density_method 'not measured'
_exptl_crystal_description needle
_exptl_crystal_F_000 608
_exptl_crystal_size_max 0.25
_exptl_crystal_size_mid 0.12
_exptl_crystal_size_min 0.12
_refine_diff_density_max 0.209
_refine_diff_density_min -0.202
_refine_ls_extinction_coef 0.009(3)
_refine_ls_extinction_expression Fc^*^=kFc[1+0.001xFc^2^\l^3^/sin(2\q)]^-1/4^
_refine_ls_extinction_method SHELXL
_refine_ls_goodness_of_fit_ref 1.052
_refine_ls_hydrogen_treatment constr
_refine_ls_matrix_type full
_refine_ls_number_parameters 194
_refine_ls_number_reflns 1343
_refine_ls_number_restraints 1
_refine_ls_restrained_S_all 1.051
_refine_ls_R_factor_all 0.0781
_refine_ls_R_factor_gt 0.0452
_refine_ls_shift/su_max 0.000
_refine_ls_shift/su_mean 0.000
_refine_ls_structure_factor_coef Fsqd
_refine_ls_weighting_details 'w=1/[\s^2^(Fo^2^)+(0.0487P)^2^+0.1485P] where P=(Fo^2^+2Fc^2^)/3'
_refine_ls_weighting_scheme calc
_refine_ls_wR_factor_gt 0.1025
_refine_ls_wR_factor_ref 0.1226
_reflns_number_gt 963
_reflns_number_total 1343
_reflns_threshold_expression >2\s(I)
_cod_data_source_file na0134.cif
_cod_depositor_comments
;
The following automatic conversions were performed:
'_exptl_absorpt_correction_type' value 'Multi-scan' changed to
'multi-scan' according to
'/home/saulius/struct/CIF-dictionaries/cif_core.dic' dictionary named
'cif_core.dic' version 2.4.1 from 2010-06-29.

Automatic conversion script
Id: cif_fix_enum 1527 2010-12-29 10:47:43Z saulius 
;
_cod_original_sg_symbol_H-M C2
_cod_database_code 2103128

loop_
_symmetry_equiv_pos_as_xyz
'x, y, z'
'-x, y, -z'
'x+1/2, y+1/2, z'
'-x+1/2, y+1/2, -z'

loop_
_atom_site_label
_atom_site_fract_x
_atom_site_fract_y
_atom_site_fract_z
_atom_site_U_iso_or_equiv
_atom_site_adp_type
_atom_site_calc_flag
_atom_site_refinement_flags
_atom_site_occupancy
_atom_site_type_symbol
O1 0.09059(13) 0.5000(9) 0.44330(18) 0.0397(9) Uani d . 1 O
O2 0.20025(13) 0.5691(8) 0.48473(18) 0.0344(9) Uani d . 1 O
O3 0.16031(13) 0.8164(9) 0.11410(18) 0.0369(8) Uani d . 1 O
O4 0.06471(14) 0.9767(8) 0.14985(19) 0.0407(9) Uani d . 1 O
O5 0.20213(15) 0.9555(8) 0.34347(19) 0.0397(9) Uani d . 1 O
C1 0.1476(2) 0.6085(11) 0.4325(3) 0.0302(11) Uani d . 1 C
C2 0.14279(19) 0.8025(11) 0.3460(2) 0.0286(10) Uani d . 1 C
C3 0.1256(2) 0.6267(10) 0.2534(3) 0.0304(11) Uani d . 1 C
C4 0.1132(2) 0.8241(11) 0.1667(3) 0.0292(10) Uani d . 1 C
N11 0.09983(17) 0.1794(9) 0.5896(2) 0.0325(10) Uani d . 1 N
N21 0.14390(17) -0.8094(9) 0.9739(2) 0.0333(10) Uani d . 1 N
C12 0.1568(2) 0.0436(11) 0.6157(3) 0.0324(11) Uani d . 1 C
C13 0.1668(2) -0.1510(12) 0.6907(3) 0.0334(12) Uani d . 1 C
C14 0.11619(19) -0.2079(11) 0.7423(3) 0.0273(10) Uani d . 1 C
C15 0.0573(2) -0.0593(12) 0.7150(3) 0.0363(12) Uani d . 1 C
C16 0.0506(2) 0.1280(12) 0.6385(3) 0.0398(14) Uani d . 1 C
C22 0.0889(2) -0.6581(13) 0.9533(3) 0.0404(13) Uani d . 1 C
C23 0.0774(2) -0.4598(13) 0.8804(3) 0.0386(13) Uani d . 1 C
C24 0.12626(19) -0.4156(11) 0.8245(3) 0.0280(11) Uani d . 1 C
C25 0.1840(2) -0.5704(11) 0.8466(3) 0.0304(11) Uani d . 1 C
C26 0.1909(2) -0.7639(11) 0.9220(3) 0.0315(11) Uani d . 1 C
H1 0.0946 0.4142 0.4960 0.060 Uiso calc R 1 H
H3 0.1515 0.9334 0.0688 0.055 Uiso calc PR 0.50 H
H5 0.2233 0.9725 0.3992 0.059 Uiso calc R 1 H
H2 0.1065 0.9441 0.3482 0.034 Uiso calc R 1 H
H3A 0.1626 0.4949 0.2475 0.037 Uiso calc R 1 H
H3B 0.0857 0.5097 0.2559 0.037 Uiso calc R 1 H
H21 0.1491 -0.9361 1.0205 0.040 Uiso calc PR 0.50 H
H12 0.1921 0.0811 0.5819 0.039 Uiso calc R 1 H
H13 0.2082 -0.2456 0.7068 0.040 Uiso calc R 1 H
H15 0.0216 -0.0864 0.7490 0.044 Uiso calc R 1 H
H16 0.0095 0.2237 0.6199 0.048 Uiso calc R 1 H
H22 0.0553 -0.6876 0.9909 0.048 Uiso calc R 1 H
H23 0.0370 -0.3556 0.8685 0.046 Uiso calc R 1 H
H25 0.2188 -0.5452 0.8107 0.036 Uiso calc R 1 H
H26 0.2311 -0.8681 0.9371 0.038 Uiso calc R 1 H

loop_
_atom_site_aniso_label
_atom_site_aniso_U_11
_atom_site_aniso_U_22
_atom_site_aniso_U_33
_atom_site_aniso_U_12
_atom_site_aniso_U_13
_atom_site_aniso_U_23
O1 0.0343(17) 0.056(3) 0.0283(15) -0.0098(18) 0.0038(13) 0.0139(16)
O2 0.0278(16) 0.044(2) 0.0302(15) -0.0019(17) 0.0014(13) 0.0060(15)
O3 0.0314(16) 0.049(2) 0.0323(16) 0.0050(17) 0.0122(13) 0.0131(16)
O4 0.0338(17) 0.054(2) 0.0352(16) 0.011(2) 0.0086(13) 0.0153(17)
O5 0.0422(18) 0.045(2) 0.0288(14) -0.0165(17) -0.0014(13) 0.0054(15)
C1 0.033(2) 0.035(3) 0.025(2) -0.004(2) 0.013(2) -0.001(2)
C2 0.024(2) 0.036(3) 0.026(2) -0.004(2) 0.0047(16) 0.002(2)
C3 0.032(2) 0.031(3) 0.028(2) -0.003(2) 0.0024(18) 0.005(2)
C4 0.030(2) 0.032(3) 0.024(2) -0.006(3) 0.0004(18) 0.003(2)
N11 0.028(2) 0.038(3) 0.0312(19) -0.0003(19) 0.0051(16) 0.0062(18)
N21 0.032(2) 0.038(3) 0.0294(18) -0.002(2) 0.0036(16) 0.0094(18)
C12 0.033(2) 0.036(3) 0.031(2) -0.002(2) 0.0101(19) 0.002(2)
C13 0.028(2) 0.036(3) 0.036(2) 0.002(2) 0.0077(19) 0.002(2)
C14 0.029(2) 0.028(3) 0.026(2) -0.001(2) 0.0045(17) -0.001(2)
C15 0.026(2) 0.044(3) 0.040(2) -0.003(2) 0.0073(19) 0.013(2)
C16 0.027(2) 0.050(4) 0.042(3) 0.003(2) 0.003(2) 0.015(3)
C22 0.030(2) 0.055(4) 0.039(3) 0.010(3) 0.013(2) 0.014(2)
C23 0.030(2) 0.049(4) 0.038(2) 0.006(3) 0.0097(19) 0.015(3)
C24 0.026(2) 0.031(3) 0.026(2) -0.001(2) 0.0021(17) -0.002(2)
C25 0.024(2) 0.037(3) 0.030(2) -0.002(2) 0.0069(17) 0.005(2)
C26 0.029(2) 0.033(3) 0.033(2) 0.001(2) 0.0065(19) 0.001(2)

loop_
_atom_type_symbol
_atom_type_description
_atom_type_scat_dispersion_real
_atom_type_scat_dispersion_imag
_atom_type_scat_source
C C 0.0033 0.0016 'International Tables Vol C Tables 4.2.6.8 and 6.1.1.4'
H H 0.0000 0.0000 'International Tables Vol C Tables 4.2.6.8 and 6.1.1.4'
N N 0.0061 0.0033 'International Tables Vol C Tables 4.2.6.8 and 6.1.1.4'
O O 0.0106 0.0060 'International Tables Vol C Tables 4.2.6.8 and 6.1.1.4'

loop_
_geom_angle_atom_site_label_1
_geom_angle_atom_site_label_2
_geom_angle_atom_site_label_3
_geom_angle
_geom_angle_publ_flag
C1 O1 H1 109.5 no
C4 O3 H3 109.5 no
C2 O5 H5 109.5 no
O2 C1 O1 126.1(4) no
O2 C1 C2 121.0(4) no
O1 C1 C2 112.9(4) no
O5 C2 C1 112.5(3) no
O5 C2 C3 108.7(3) no
C1 C2 C3 110.4(4) no
O5 C2 H2 108.4 no
C1 C2 H2 108.4 no
C3 C2 H2 108.4 no
C4 C3 C2 110.5(4) no
C4 C3 H3A 109.5 no
C2 C3 H3A 109.5 no
C4 C3 H3B 109.5 no
C2 C3 H3B 109.5 no
H3A C3 H3B 108.1 no
O4 C4 O3 124.0(4) no
O4 C4 C3 122.3(4) no
O3 C4 C3 113.7(4) no
C12 N11 C16 118.4(4) no
C22 N21 C26 117.7(4) no
C22 N21 H21 121.2 no
C26 N21 H21 121.2 no
N11 C12 C13 122.5(4) no
N11 C12 H12 118.8 no
C13 C12 H12 118.8 no
C12 C13 C14 120.1(4) no
C12 C13 H13 120.0 no
C14 C13 H13 120.0 no
C15 C14 C13 116.6(4) no
C15 C14 C24 122.5(4) no
C13 C14 C24 120.9(4) no
C16 C15 C14 120.1(4) no
C16 C15 H15 120.0 no
C14 C15 H15 120.0 no
N11 C16 C15 122.4(4) no
N11 C16 H16 118.8 no
C15 C16 H16 118.8 no
N21 C22 C23 123.9(4) no
N21 C22 H22 118.0 no
C23 C22 H22 118.0 no
C22 C23 C24 118.5(4) no
C22 C23 H23 120.7 no
C24 C23 H23 120.7 no
C25 C24 C23 117.7(4) no
C25 C24 C14 121.0(4) no
C23 C24 C14 121.3(4) no
C24 C25 C26 119.2(4) no
C24 C25 H25 120.4 no
C26 C25 H25 120.4 no
N21 C26 C25 122.9(4) no
N21 C26 H26 118.5 no
C25 C26 H26 118.5 no

loop_
_geom_bond_atom_site_label_1
_geom_bond_atom_site_label_2
_geom_bond_distance
_geom_bond_publ_flag
O1 C1 1.306(5) no
O1 H1 0.84 no
O2 C1 1.217(5) no
O3 C4 1.318(5) no
O3 H3 0.84 no
O4 C4 1.213(5) no
O5 C2 1.416(5) no
O5 H5 0.84 no
C1 C2 1.516(6) no
C2 C3 1.539(6) no
C2 H2 1.00 no
C3 C4 1.524(6) no
C3 H3A 0.99 no
C3 H3B 0.99 no
N11 C12 1.326(5) no
N11 C16 1.340(5) no
N21 C22 1.320(6) no
N21 C26 1.325(5) no
N21 H21 0.88 no
C12 C13 1.388(7) no
C12 H12 0.95 no
C13 C14 1.392(5) no
C13 H13 0.95 no
C14 C15 1.390(6) no
C14 C24 1.505(6) no
C15 C16 1.384(6) no
C15 H15 0.95 no
C16 H16 0.95 no
C22 C23 1.379(7) no
C22 H22 0.95 no
C23 C24 1.394(6) no
C23 H23 0.95 no
C24 C25 1.378(6) no
C25 C26 1.390(6) no
C25 H25 0.95 no
C26 H26 0.95 no

loop_
_geom_hbond_atom_site_label_D
_geom_hbond_atom_site_label_H
_geom_hbond_atom_site_label_A
_geom_hbond_site_symmetry_A
_geom_hbond_distance_DH
_geom_hbond_distance_HA
_geom_hbond_distance_DA
_geom_hbond_angle_DHA
_geom_hbond_publ_flag
O1 H1 N11 . 0.84 1.71 2.541(5) 169 y
O3 H3 N21 1_574 0.84 1.79 2.627(5) 173 y
O5 H5 O2 . 0.84 2.33 2.702(4) 107 y
O5 H5 O2 4_556 0.84 2.12 2.932(4) 162 y
N21 H21 O3 1_536 0.88 1.75 2.627(5) 179 y
C15 H15 O4 2_546 0.95 2.48 3.403(5) 165 y
C16 H16 O1 2_556 0.95 2.46 3.407(6) 173 y

loop_
_geom_torsion_atom_site_label_1
_geom_torsion_atom_site_label_2
_geom_torsion_atom_site_label_3
_geom_torsion_atom_site_label_4
_geom_torsion
_geom_torsion_publ_flag
O2 C1 C2 O5 -8.7(6) no
O1 C1 C2 O5 170.3(4) no
O2 C1 C2 C3 112.9(5) no
O1 C1 C2 C3 -68.1(5) no
O5 C2 C3 C4 -62.5(5) no
C1 C2 C3 C4 173.6(3) no
C2 C3 C4 O4 -70.0(6) no
C2 C3 C4 O3 108.6(4) no
C16 N11 C12 C13 0.8(7) no
N11 C12 C13 C14 -0.7(7) no
C12 C13 C14 C15 -0.6(7) no
C12 C13 C14 C24 -179.3(4) no
C13 C14 C15 C16 1.7(7) no
C24 C14 C15 C16 -179.6(4) no
C12 N11 C16 C15 0.4(7) no
C14 C15 C16 N11 -1.7(8) no
C26 N21 C22 C23 1.0(8) no
N21 C22 C23 C24 0.2(9) no
C22 C23 C24 C25 -1.0(7) no
C22 C23 C24 C14 178.4(4) no
C15 C14 C24 C25 176.6(5) no
C13 C14 C24 C25 -4.7(7) no
C15 C14 C24 C23 -2.8(7) no
C13 C14 C24 C23 175.8(5) no
C23 C24 C25 C26 0.6(7) no
C14 C24 C25 C26 -178.8(4) no
C22 N21 C26 C25 -1.4(7) no
C24 C25 C26 N21 0.6(7) no
